data_2214967
loop_
_publ_author_name
'Soleimannejad, Janet'
'Aghabozorg, Hossein'
'Hooshmand, Shabnam'
'Ghadermazi, Mohammad'
'Attar Gharamaleki, Jafar'

_publ_section_title
;The monoclinic polymorph of
 <i>catena</i>-poly[[diaquamanganese(II)]-\m-oxalato-\k^4^<i>O</i>^1^,<i>O</i>^2^:<i>O</i>^1'^,<i>O</i>^2'^]
;
_journal_coeditor_code BH2112
_journal_issue 9
_journal_name_full 'Acta Crystallographica Section E'
_journal_page_first m2389
_journal_page_last m2390
_journal_paper_doi 10.1107/S1600536807040470
_journal_volume 63
_journal_year 2007
_chemical_formula_iupac '[Mn (C2 O4) (H2 O1)2]'
_chemical_formula_moiety 'C2 H4 Mn O6'
_chemical_formula_sum 'C2 H4 Mn O6'
_chemical_formula_weight 178.99
_chemical_name_systematic <i>catena</i>-poly[[diaquamanganese(II)]-\m-oxalato-\k^4^O^1^,O^2^:O^1'^,O^2'^]
_space_group_IT_number 15
_symmetry_cell_setting monoclinic
_symmetry_space_group_name_Hall '-C 2yc'
_symmetry_space_group_name_H-M 'C 1 2/c 1'
_atom_sites_solution_hydrogens geom
_atom_sites_solution_primary direct
_atom_sites_solution_secondary difmap
_audit_creation_method SHELXL97
_cell_angle_alpha 90.00
_cell_angle_beta 125.843(6)
_cell_angle_gamma 90.00
_cell_formula_units_Z 4
_cell_length_a 11.7648(14)
_cell_length_b 5.6550(6)
_cell_length_c 9.6367(11)
_cell_measurement_reflns_used 3637
_cell_measurement_temperature 296(2)
_cell_measurement_theta_max 27.47
_cell_measurement_theta_min 3.44
_cell_volume 519.72(11)
_computing_cell_refinement 'SAINT (Bruker, 1998)'
_computing_data_collection 'SMART (Bruker, 1998)'
_computing_data_reduction SAINT
_computing_molecular_graphics 'SHELXTL (Bruker, 2005)'
_computing_publication_material SHELXTL
_computing_structure_refinement 'SHELXL97 (Sheldrick, 1997)'
_computing_structure_solution 'SHELXS97 (Sheldrick, 1997)'
_diffrn_ambient_temperature 296(2)
_diffrn_detector_area_resol_mean 100
_diffrn_measured_fraction_theta_full 0.996
_diffrn_measured_fraction_theta_max 0.993
_diffrn_measurement_device_type 'Bruker SMART CCD area-detector'
_diffrn_measurement_method \w
_diffrn_radiation_monochromator graphite
_diffrn_radiation_source 'fine-focus sealed tube'
_diffrn_radiation_type MoK\a
_diffrn_radiation_wavelength 0.71073
_diffrn_reflns_av_R_equivalents 0.0254
_diffrn_reflns_av_sigmaI/netI 0.0139
_diffrn_reflns_limit_h_max 15
_diffrn_reflns_limit_h_min -15
_diffrn_reflns_limit_k_max 6
_diffrn_reflns_limit_k_min -7
_diffrn_reflns_limit_l_max 12
_diffrn_reflns_limit_l_min -12
_diffrn_reflns_number 4187
_diffrn_reflns_theta_full 25.00
_diffrn_reflns_theta_max 27.65
_diffrn_reflns_theta_min 4.19
_diffrn_standards_decay_% 0
_diffrn_standards_interval_count 0
_diffrn_standards_interval_time 0
_diffrn_standards_number 0
_exptl_absorpt_coefficient_mu 2.494
_exptl_absorpt_correction_T_max 0.7633
_exptl_absorpt_correction_T_min 0.6163
_exptl_absorpt_correction_type multi-scan
_exptl_absorpt_process_details '(SADABS; Bruker, 1998)'
_exptl_crystal_colour colourless
_exptl_crystal_density_diffrn 2.288
_exptl_crystal_density_method 'not measured'
_exptl_crystal_description block
_exptl_crystal_F_000 356
_exptl_crystal_size_max 0.21
_exptl_crystal_size_mid 0.21
_exptl_crystal_size_min 0.11
_refine_diff_density_max 0.455
_refine_diff_density_min -0.397
_refine_ls_extinction_coef 0.0173(15)
_refine_ls_extinction_expression Fc^*^=kFc[1+0.001xFc^2^\l^3^/sin(2\q)]^-1/4^
_refine_ls_extinction_method 'SHELXL97 (Sheldrick, 1997)'
_refine_ls_goodness_of_fit_ref 1.098
_refine_ls_hydrogen_treatment constr
_refine_ls_matrix_type full
_refine_ls_number_parameters 43
_refine_ls_number_reflns 607
_refine_ls_number_restraints 0
_refine_ls_restrained_S_all 1.098
_refine_ls_R_factor_all 0.0157
_refine_ls_R_factor_gt 0.0156
_refine_ls_shift/su_max 0.000
_refine_ls_shift/su_mean 0.000
_refine_ls_structure_factor_coef Fsqd
_refine_ls_weighting_details 'calc w = 1/[\s^2^(Fo^2^)+(0.0267P)^2^+0.4357P] where P=(Fo^2^+2Fc^2^)/3'
_refine_ls_weighting_scheme calc
_refine_ls_wR_factor_gt 0.0459
_refine_ls_wR_factor_ref 0.0460
_reflns_number_gt 604
_reflns_number_total 607
_reflns_threshold_expression I>2\s(I)
_cod_data_source_file bh2112.cif
_cod_data_source_block I
_cod_original_cell_volume 519.71(10)
_cod_original_sg_symbol_H-M 'C 2/c'
_cod_database_code 2214967
_cod_database_fobs_code 2214967

loop_
_symmetry_equiv_pos_as_xyz
'x, y, z'
'-x, y, -z+1/2'
'x+1/2, y+1/2, z'
'-x+1/2, y+1/2, -z+1/2'
'-x, -y, -z'
'x, -y, z-1/2'
'-x+1/2, -y+1/2, -z'
'x+1/2, -y+1/2, z-1/2'

loop_
_atom_site_type_symbol
_atom_site_label
_atom_site_fract_x
_atom_site_fract_y
_atom_site_fract_z
_atom_site_U_iso_or_equiv
_atom_site_adp_type
_atom_site_calc_flag
_atom_site_refinement_flags
_atom_site_occupancy
Mn Mn1 0.5000 0.56903(4) 0.7500 0.00841(13) Uani d S 1
C C1 0.55073(12) 1.07019(17) 0.85025(14) 0.0084(2) Uani d . 1
O O1 0.58713(8) 0.87221(15) 0.92326(10) 0.01030(19) Uani d . 1
O O2 0.58807(8) 1.26771(14) 0.92238(10) 0.00973(19) Uani d . 1
O O3 0.31804(9) 0.56581(13) 0.75879(11) 0.0116(2) Uani d . 1
H H3A 0.2346 0.6137 0.6532 0.014 Uiso d R 1
H H3B 0.3304 0.6569 0.8495 0.014 Uiso d R 1

loop_
_atom_site_aniso_label
_atom_site_aniso_U_11
_atom_site_aniso_U_22
_atom_site_aniso_U_33
_atom_site_aniso_U_12
_atom_site_aniso_U_13
_atom_site_aniso_U_23
Mn1 0.01051(17) 0.00518(17) 0.00806(17) 0.000 0.00461(13) 0.000
C1 0.0080(5) 0.0101(6) 0.0070(6) 0.0001(3) 0.0044(5) 0.0001(3)
O1 0.0124(4) 0.0067(4) 0.0085(4) 0.0003(3) 0.0043(3) 0.0007(3)
O2 0.0124(4) 0.0065(4) 0.0080(4) -0.0005(3) 0.0047(3) -0.0006(3)
O3 0.0121(4) 0.0121(4) 0.0086(4) 0.0005(3) 0.0049(4) -0.0009(3)

loop_
_atom_type_symbol
_atom_type_description
_atom_type_scat_dispersion_real
_atom_type_scat_dispersion_imag
_atom_type_scat_source
C C 0.0033 0.0016 'International Tables Vol C Tables 4.2.6.8 and 6.1.1.4'
H H 0.0000 0.0000 'International Tables Vol C Tables 4.2.6.8 and 6.1.1.4'
O O 0.0106 0.0060 'International Tables Vol C Tables 4.2.6.8 and 6.1.1.4'
Mn Mn 0.3368 0.7283 'International Tables Vol C Tables 4.2.6.8 and 6.1.1.4'

loop_
_geom_angle_atom_site_label_1
_geom_angle_atom_site_label_2
_geom_angle_atom_site_label_3
_geom_angle_site_symmetry_1
_geom_angle_site_symmetry_3
_geom_angle
_geom_angle_publ_flag
O2 Mn1 O2 2_646 1_545 76.70(4) y
O2 Mn1 O1 2_646 . 179.57(3) y
O2 Mn1 O1 1_545 . 103.35(3) y
O2 Mn1 O1 2_646 2_656 103.35(3) y
O2 Mn1 O1 1_545 2_656 179.57(3) y
O1 Mn1 O1 . 2_656 76.61(4) y
O2 Mn1 O3 2_646 . 89.07(3) y
O2 Mn1 O3 1_545 . 90.19(3) y
O1 Mn1 O3 . . 90.50(3) y
O1 Mn1 O3 2_656 . 90.24(3) y
O2 Mn1 O3 2_646 2_656 90.19(3) y
O2 Mn1 O3 1_545 2_656 89.07(3) y
O1 Mn1 O3 . 2_656 90.24(3) y
O1 Mn1 O3 2_656 2_656 90.50(3) y
O3 Mn1 O3 . 2_656 179.05(4) y
O2 C1 O1 . . 126.19(11) ?
O2 C1 C1 . 2_656 116.80(6) ?
O1 C1 C1 . 2_656 117.00(6) ?
C1 O1 Mn1 . . 114.69(7) y
C1 O2 Mn1 . 1_565 114.84(7) y
Mn1 O3 H3A . . 112.1 y
Mn1 O3 H3B . . 113.9 y
H3A O3 H3B . . 109.6 y

loop_
_geom_bond_atom_site_label_1
_geom_bond_atom_site_label_2
_geom_bond_site_symmetry_2
_geom_bond_distance
_geom_bond_publ_flag
Mn1 O2 2_646 2.1728(8) ?
Mn1 O2 1_545 2.1728(8) y
Mn1 O1 . 2.1849(9) y
Mn1 O1 2_656 2.1849(9) ?
Mn1 O3 . 2.1914(9) y
Mn1 O3 2_656 2.1914(9) ?
C1 O2 . 1.2515(13) ?
C1 O1 . 1.2566(13) ?
C1 C1 2_656 1.567(2) ?
O2 Mn1 1_565 2.1728(8) ?
O3 H3A . 0.9501 ?
O3 H3B . 0.9500 ?

loop_
_geom_hbond_atom_site_label_D
_geom_hbond_atom_site_label_H
_geom_hbond_atom_site_label_A
_geom_hbond_site_symmetry_A
_geom_hbond_distance_DH
_geom_hbond_distance_HA
_geom_hbond_distance_DA
_geom_hbond_angle_DHA
_geom_hbond_publ_flag
O3 H3A O1 8_465 0.95 1.85 2.7696(12) 162.0 yes
O3 H3B O2 5_677 0.95 1.86 2.7517(12) 155.0 yes

loop_
_geom_torsion_atom_site_label_1
_geom_torsion_atom_site_label_2
_geom_torsion_atom_site_label_3
_geom_torsion_atom_site_label_4
_geom_torsion_site_symmetry_1
_geom_torsion_site_symmetry_4
_geom_torsion
O2 C1 O1 Mn1 . . -179.34(9)
C1 C1 O1 Mn1 2_656 . 0.46(15)
O2 Mn1 O1 C1 1_545 . 179.38(7)
O1 Mn1 O1 C1 2_656 . -0.18(6)
O3 Mn1 O1 C1 . . -90.31(8)
O3 Mn1 O1 C1 2_656 . 90.28(8)
O1 C1 O2 Mn1 . 1_565 -179.48(9)
C1 C1 O2 Mn1 2_656 1_565 0.72(15)
